data_9002525
loop_
_publ_author_name
'Malcherek, T.'
'Domeneghetti, M. C.'
'Tazzoli, V.'
'Ottolini, L.'
'McCammon, C. A.'
'Carpenter, M. A.'

_publ_section_title
;
 Structural properties of ferromagnesian cordierites
 Sample: 85131, Mt. Bity, Madagaskar, T = 900 C, t = 24 h
;
_journal_name_full 'American Mineralogist'
_journal_page_first 66
_journal_page_last 79
_journal_volume 86
_journal_year 2001
_chemical_formula_sum 'Al3.976 Fe0.404 Mg1.62 Na0.052 O18 Si5'
_chemical_name_mineral Cordierite
_space_group_IT_number 66
_symmetry_space_group_name_Hall '-C 2 2c'
_symmetry_space_group_name_H-M 'C c c m'
_cell_angle_alpha 90
_cell_angle_beta 90
_cell_angle_gamma 90
_cell_length_a 17.1135
_cell_length_b 9.7359
_cell_length_c 9.3330
_cell_formula_units_Z 4
_cell_volume 1555.021
_database_code_amcsd 0002614
_diffrn_ambient_temperature 1173.15
_exptl_crystal_density_diffrn 2.558
_cod_original_formula_sum 'Mg1.62 Fe.404 Al3.976 Si5 O18 Na.052'
_cod_database_code 9002525

loop_
_space_group_symop_operation_xyz
x,y,z
1/2+x,1/2+y,z
x,-y,1/2+z
1/2+x,1/2-y,1/2+z
-x,y,1/2-z
1/2-x,1/2+y,1/2-z
-x,y,1/2+z
1/2-x,1/2+y,1/2+z
x,-y,1/2-z
1/2+x,1/2-y,1/2-z
x,y,-z
1/2+x,1/2+y,-z
-x,-y,z
1/2-x,1/2-y,z
-x,-y,-z
1/2-x,1/2-y,-z

loop_
_atom_site_aniso_label
_atom_site_aniso_U_11
_atom_site_aniso_U_22
_atom_site_aniso_U_33
_atom_site_aniso_U_12
_atom_site_aniso_U_13
_atom_site_aniso_U_23
MgM 0.00529 0.00583 0.00883 0.00000 0.00000 -0.00007
FeM 0.00529 0.00583 0.00883 0.00000 0.00000 -0.00007
AlT11 0.00679 0.00547 0.00583 0.00110 0.00000 0.00000
FeT11 0.00679 0.00547 0.00583 0.00110 0.00000 0.00000
SiT16 0.00446 0.00556 0.00491 0.00000 0.00000 0.00000
SiT21 0.00460 0.00341 0.00536 0.00023 0.00000 0.00000
SiT23 0.00379 0.00429 0.00550 -0.00069 0.00000 0.00000
AlT26 0.00388 0.00466 0.00549 0.00055 0.00000 0.00000
O11 0.00981 0.00661 0.00722 -0.00081 0.00297 -0.00070
O16 0.00660 0.00914 0.00769 -0.00090 0.00007 -0.00335
O13 0.00814 0.00844 0.00757 0.00142 -0.00212 -0.00216
O26 0.00440 0.01414 0.01591 -0.00190 0.00000 0.00000
O21 0.00932 0.00952 0.01572 0.00541 0.00000 0.00000
O23 0.01268 0.00504 0.01644 -0.00301 0.00000 0.00000
NaCh2 0.03900 0.01600 0.19300 0.00800 0.00000 0.00000

loop_
_atom_site_label
_atom_site_fract_x
_atom_site_fract_y
_atom_site_fract_z
_atom_site_occupancy
_atom_site_U_iso_or_equiv
MgM 0.33754 0.00000 0.25000 0.81000 0.00665
FeM 0.33754 0.00000 0.25000 0.19000 0.00665
AlT11 0.25000 0.25000 0.25009 0.98800 0.00603
FeT11 0.25000 0.25000 0.25009 0.01200 0.00603
SiT16 0.00000 0.50000 0.25000 1.00000 0.00498
SiT21 0.19202 0.07808 0.00000 1.00000 0.00445
SiT23 0.13512 -0.23696 0.00000 1.00000 0.00453
AlT26 0.05050 0.30757 0.00000 1.00000 0.00468
O11 0.24663 -0.10299 0.35858 1.00000 0.00788
O16 0.06211 -0.41584 0.34883 1.00000 0.00781
O13 -0.17333 -0.30942 0.35828 1.00000 0.00805
O26 0.04344 -0.24918 0.00000 1.00000 0.01148
O21 0.12205 0.18480 0.00000 1.00000 0.01152
O23 0.16401 -0.07922 0.00000 1.00000 0.01139
NaCh2 0.00000 0.00000 0.00000 0.05200 0.08300

loop_
_cod_related_entry_id
_cod_related_entry_database
_cod_related_entry_code
1 AMCSD 0002614
